data_7237627
loop_
_publ_author_name
'Sato, Ryonosuke'
'Eda, Shohei'
'Sugiyama, Haruki'
'Uekusa, Hidehiro'
'Hamura, Toshiyuki'
'Mori, Takehiko'

_publ_section_title
;
 Ambipolar transistors based on chloro-substituted tetraphenylpentacene
;
_journal_issue 11
_journal_name_full 'Journal of Materials Chemistry C'
_journal_page_first 3294
_journal_paper_doi 10.1039/C8TC06603E
_journal_volume 7
_journal_year 2019
_chemical_formula_moiety 'C46 H26 Cl4'
_chemical_formula_sum 'C46 H26 Cl4'
_chemical_formula_weight 720.47
_chemical_name_systematic 4Cl4Ph
_space_group_crystal_system triclinic
_space_group_IT_number 2
_space_group_name_Hall '-P 1'
_space_group_name_H-M_alt 'P -1'
_atom_sites_solution_hydrogens geom
_atom_sites_solution_primary dual
_atom_sites_solution_secondary difmap
_audit_creation_method SHELXL-2018/1
_audit_update_record
;
2018-12-25 deposited with the CCDC.	2019-02-14 downloaded from the CCDC.
;
_cell_angle_alpha 86.033(6)
_cell_angle_beta 77.911(4)
_cell_angle_gamma 74.579(5)
_cell_formula_units_Z 2
_cell_length_a 10.3770(13)
_cell_length_b 12.874(2)
_cell_length_c 13.3509(17)
_cell_measurement_reflns_used 11849
_cell_measurement_temperature 93(2)
_cell_measurement_theta_max 27.52
_cell_measurement_theta_min 3.01
_cell_volume 1681.1(4)
_computing_cell_refinement 'PROCESS-AUTO (Rigaku, 1998)'
_computing_data_collection 'PROCESS-AUTO (Rigaku, 1998)'
_computing_data_reduction 'PROCESS-AUTO (Rigaku, 1998)'
_computing_molecular_graphics 'ORTEP-3 (Farrugia, 2008)'
_computing_structure_refinement 'SHELXL-2018/1 (Sheldrick, 2018)'
_computing_structure_solution 'SHELXT 2014/5 (Sheldrick, 2014)'
_diffrn_ambient_temperature 93(2)
_diffrn_measured_fraction_theta_full 0.991
_diffrn_measured_fraction_theta_max 0.978
_diffrn_measurement_device_type 'RIGAKU R-AXIS RAPID IP Area Detector'
_diffrn_measurement_method '\w scans'
_diffrn_radiation_type MoK\a
_diffrn_radiation_wavelength 0.71075
_diffrn_reflns_av_R_equivalents 0.0693
_diffrn_reflns_av_unetI/netI 0.1035
_diffrn_reflns_Laue_measured_fraction_full 0.991
_diffrn_reflns_Laue_measured_fraction_max 0.978
_diffrn_reflns_limit_h_max 13
_diffrn_reflns_limit_h_min -13
_diffrn_reflns_limit_k_max 16
_diffrn_reflns_limit_k_min -16
_diffrn_reflns_limit_l_max 17
_diffrn_reflns_limit_l_min -17
_diffrn_reflns_number 16286
_diffrn_reflns_point_group_measured_fraction_full 0.991
_diffrn_reflns_point_group_measured_fraction_max 0.978
_diffrn_reflns_theta_full 25.242
_diffrn_reflns_theta_max 27.470
_diffrn_reflns_theta_min 3.008
_diffrn_source 'rotating anode X-ray tube'
_exptl_absorpt_coefficient_mu 0.388
_exptl_absorpt_correction_T_max 0.988
_exptl_absorpt_correction_T_min 0.648
_exptl_absorpt_correction_type multi-scan
_exptl_absorpt_process_details 'Absorption was corrected by ABSCOR'
_exptl_crystal_colour purple
_exptl_crystal_density_diffrn 1.423
_exptl_crystal_description platelet
_exptl_crystal_F_000 740
_exptl_crystal_size_max 0.122
_exptl_crystal_size_mid 0.071
_exptl_crystal_size_min 0.031
_refine_diff_density_max 0.769
_refine_diff_density_min -0.969
_refine_diff_density_rms 0.147
_refine_ls_extinction_method none
_refine_ls_goodness_of_fit_ref 1.029
_refine_ls_hydrogen_treatment constr
_refine_ls_matrix_type full
_refine_ls_number_parameters 451
_refine_ls_number_reflns 7546
_refine_ls_number_restraints 0
_refine_ls_restrained_S_all 1.029
_refine_ls_R_factor_all 0.1153
_refine_ls_R_factor_gt 0.0694
_refine_ls_shift/su_max 0.000
_refine_ls_shift/su_mean 0.000
_refine_ls_structure_factor_coef Fsqd
_refine_ls_weighting_details 'w=1/[\s^2^(Fo^2^)+(0.1321P)^2^] where P=(Fo^2^+2Fc^2^)/3'
_refine_ls_weighting_scheme calc
_refine_ls_wR_factor_gt 0.1680
_refine_ls_wR_factor_ref 0.2304
_reflns_Friedel_coverage 0.000
_reflns_number_gt 4618
_reflns_number_total 7546
_reflns_threshold_expression 'I > 2\s(I)'
_cod_data_source_file c8tc06603e2.cif
_cod_data_source_block 4Cl
_cod_database_code 7237627
_shelx_shelxl_version_number 2018/1
_shelx_space_group_comment
;
The symmetry employed for this shelxl refinement is uniquely defined
by the following loop, which should always be used as a source of
symmetry information in preference to the above space-group names.
They are only intended as comments.
;
_shelx_estimated_absorpt_t_min 0.954
_shelx_estimated_absorpt_t_max 0.988

loop_
_space_group_symop_operation_xyz
'x, y, z'
'-x, -y, -z'

loop_
_atom_site_label
_atom_site_type_symbol
_atom_site_fract_x
_atom_site_fract_y
_atom_site_fract_z
_atom_site_U_iso_or_equiv
_atom_site_adp_type
_atom_site_occupancy
_atom_site_site_symmetry_order
_atom_site_calc_flag
_atom_site_refinement_flags_posn
_atom_site_refinement_flags_adp
Cl1 Cl 0.29370(9) 0.16047(8) 0.84171(7) 0.0222(2) Uani 1 1 d . .
Cl2 Cl 0.63390(10) 0.81626(9) -0.14746(8) 0.0270(3) Uani 1 1 d . .
Cl3 Cl 0.07447(9) 0.38005(8) 0.88869(7) 0.0234(2) Uani 1 1 d . .
Cl4 Cl 0.81407(9) 0.58409(9) -0.21558(7) 0.0256(3) Uani 1 1 d . .
C1 C 0.6230(4) 0.7059(3) -0.0659(3) 0.0216(8) Uani 1 1 d . .
C2 C 0.5305(4) 0.7199(3) 0.0217(3) 0.0200(8) Uani 1 1 d . .
H2 H 0.468229 0.788494 0.035876 0.024 Uiso 1 1 calc R U
C3 C 0.5234(4) 0.6329(3) 0.0953(3) 0.0174(8) Uani 1 1 d . .
C4 C 0.4251(4) 0.6475(3) 0.1842(3) 0.0207(8) Uani 1 1 d . .
C5 C 0.4291(4) 0.5618(3) 0.2598(3) 0.0183(8) Uani 1 1 d . .
C6 C 0.3394(4) 0.5757(3) 0.3526(3) 0.0195(8) Uani 1 1 d . .
H6 H 0.272657 0.642567 0.364843 0.023 Uiso 1 1 calc R U
C7 C 0.3411(4) 0.4956(3) 0.4310(3) 0.0201(8) Uani 1 1 d . .
C8 C 0.2504(4) 0.5121(3) 0.5248(3) 0.0189(8) Uani 1 1 d . .
C9 C 0.2640(4) 0.4315(3) 0.6031(3) 0.0208(8) Uani 1 1 d . .
C10 C 0.1754(4) 0.4427(3) 0.6980(3) 0.0198(8) Uani 1 1 d . .
H10 H 0.105769 0.507737 0.712290 0.024 Uiso 1 1 calc R U
C11 C 0.1854(4) 0.3630(3) 0.7709(3) 0.0231(8) Uani 1 1 d . .
C12 C 0.2868(4) 0.2635(3) 0.7497(3) 0.0196(8) Uani 1 1 d . .
C13 C 0.3736(4) 0.2473(3) 0.6582(3) 0.0195(8) Uani 1 1 d . .
H13 H 0.438694 0.179799 0.644761 0.023 Uiso 1 1 calc R U
C14 C 0.3689(4) 0.3314(3) 0.5801(3) 0.0190(8) Uani 1 1 d . .
C15 C 0.4546(4) 0.3116(3) 0.4854(3) 0.0203(8) Uani 1 1 d . .
C16 C 0.4472(4) 0.3950(3) 0.4087(3) 0.0193(8) Uani 1 1 d . .
C17 C 0.5374(4) 0.3809(3) 0.3159(3) 0.0195(8) Uani 1 1 d . .
H17 H 0.604505 0.314235 0.303858 0.023 Uiso 1 1 calc R U
C18 C 0.5348(4) 0.4617(3) 0.2369(3) 0.0196(8) Uani 1 1 d . .
C19 C 0.6294(4) 0.4462(3) 0.1448(3) 0.0207(8) Uani 1 1 d . .
C20 C 0.6252(4) 0.5302(3) 0.0712(3) 0.0210(8) Uani 1 1 d . .
C21 C 0.7116(4) 0.5181(3) -0.0262(3) 0.0205(8) Uani 1 1 d . .
H21 H 0.771590 0.449557 -0.045132 0.025 Uiso 1 1 calc R U
C22 C 0.7112(4) 0.6021(3) -0.0939(3) 0.0236(8) Uani 1 1 d . .
C23 C 0.3093(4) 0.7466(3) 0.2036(3) 0.0196(8) Uani 1 1 d . .
C24 C 0.3288(4) 0.8461(3) 0.2215(3) 0.0228(8) Uani 1 1 d . .
H24 H 0.418385 0.852772 0.219138 0.027 Uiso 1 1 calc R U
C25 C 0.2176(4) 0.9366(4) 0.2430(3) 0.0264(9) Uani 1 1 d . .
H25 H 0.231972 1.003966 0.255564 0.032 Uiso 1 1 calc R U
C26 C 0.0864(4) 0.9279(4) 0.2460(3) 0.0281(9) Uani 1 1 d . .
H26 H 0.010981 0.989108 0.261236 0.034 Uiso 1 1 calc R U
C27 C 0.0652(4) 0.8301(4) 0.2269(3) 0.0289(10) Uani 1 1 d . .
H27 H -0.024500 0.824534 0.227924 0.035 Uiso 1 1 calc R U
C28 C 0.1756(4) 0.7397(4) 0.2062(3) 0.0231(8) Uani 1 1 d . .
H28 H 0.160256 0.672706 0.193602 0.028 Uiso 1 1 calc R U
C29 C 0.1319(4) 0.6103(3) 0.5428(3) 0.0192(8) Uani 1 1 d . .
C30 C 0.1165(4) 0.6832(3) 0.6191(3) 0.0213(8) Uani 1 1 d . .
H30 H 0.183266 0.672033 0.660540 0.026 Uiso 1 1 calc R U
C31 C 0.0044(4) 0.7726(4) 0.6357(3) 0.0259(9) Uani 1 1 d . .
H31 H -0.005788 0.821315 0.688826 0.031 Uiso 1 1 calc R U
C32 C -0.0927(4) 0.7904(4) 0.5742(3) 0.0267(9) Uani 1 1 d . .
H32 H -0.169085 0.851400 0.585293 0.032 Uiso 1 1 calc R U
C33 C -0.0780(4) 0.7196(4) 0.4974(3) 0.0264(9) Uani 1 1 d . .
H33 H -0.145122 0.731650 0.456246 0.032 Uiso 1 1 calc R U
C34 C 0.0348(4) 0.6301(3) 0.4793(3) 0.0190(8) Uani 1 1 d . .
H34 H 0.045868 0.582955 0.424629 0.023 Uiso 1 1 calc R U
C35 C 0.5495(4) 0.2039(3) 0.4591(3) 0.0202(8) Uani 1 1 d . .
C36 C 0.5218(5) 0.1416(4) 0.3893(3) 0.0285(9) Uani 1 1 d . .
H36 H 0.442727 0.168118 0.360511 0.034 Uiso 1 1 calc R U
C37 C 0.6080(5) 0.0411(4) 0.3612(4) 0.0356(11) Uani 1 1 d . .
H37 H 0.588171 -0.000820 0.313416 0.043 Uiso 1 1 calc R U
C38 C 0.7242(5) 0.0021(4) 0.4037(4) 0.0395(12) Uani 1 1 d . .
H38 H 0.782852 -0.066953 0.385046 0.047 Uiso 1 1 calc R U
C39 C 0.7545(4) 0.0628(4) 0.4723(4) 0.0323(11) Uani 1 1 d . .
H39 H 0.834413 0.036149 0.500114 0.039 Uiso 1 1 calc R U
C40 C 0.6669(4) 0.1639(4) 0.5008(3) 0.0255(9) Uani 1 1 d . .
H40 H 0.686947 0.205669 0.548617 0.031 Uiso 1 1 calc R U
C41 C 0.7391(4) 0.3425(3) 0.1243(3) 0.0204(8) Uani 1 1 d . .
C42 C 0.7068(4) 0.2434(4) 0.1237(3) 0.0238(9) Uani 1 1 d . .
H42 H 0.613854 0.241813 0.135783 0.029 Uiso 1 1 calc R U
C43 C 0.8079(4) 0.1480(4) 0.1058(3) 0.0291(9) Uani 1 1 d . .
H43 H 0.783944 0.081838 0.105077 0.035 Uiso 1 1 calc R U
C44 C 0.9451(4) 0.1490(4) 0.0887(3) 0.0288(9) Uani 1 1 d . .
H44 H 1.014572 0.083751 0.075131 0.035 Uiso 1 1 calc R U
C45 C 0.9791(4) 0.2446(4) 0.0915(3) 0.0269(9) Uani 1 1 d . .
H45 H 1.072249 0.245365 0.081533 0.032 Uiso 1 1 calc R U
C46 C 0.8769(4) 0.3409(4) 0.1091(3) 0.0227(8) Uani 1 1 d . .
H46 H 0.901633 0.406622 0.110841 0.027 Uiso 1 1 calc R U

loop_
_atom_site_aniso_label
_atom_site_aniso_U_11
_atom_site_aniso_U_22
_atom_site_aniso_U_33
_atom_site_aniso_U_23
_atom_site_aniso_U_13
_atom_site_aniso_U_12
Cl1 0.0266(5) 0.0175(5) 0.0214(4) 0.0050(4) -0.0055(4) -0.0044(4)
Cl2 0.0303(5) 0.0219(6) 0.0272(5) 0.0082(4) -0.0045(4) -0.0074(4)
Cl3 0.0247(5) 0.0203(5) 0.0229(4) 0.0026(4) -0.0028(4) -0.0040(4)
Cl4 0.0262(5) 0.0253(6) 0.0230(5) 0.0036(4) -0.0033(4) -0.0051(4)
C1 0.0247(18) 0.020(2) 0.0224(18) 0.0074(16) -0.0093(16) -0.0091(16)
C2 0.0199(17) 0.016(2) 0.0250(19) 0.0004(16) -0.0079(16) -0.0045(14)
C3 0.0204(17) 0.019(2) 0.0127(16) -0.0008(14) -0.0030(15) -0.0050(14)
C4 0.0234(18) 0.014(2) 0.028(2) -0.0010(16) -0.0109(17) -0.0048(15)
C5 0.0202(17) 0.014(2) 0.0209(17) 0.0001(15) -0.0067(15) -0.0025(14)
C6 0.0215(17) 0.0113(19) 0.0251(18) 0.0011(15) -0.0071(16) -0.0015(14)
C7 0.0211(17) 0.016(2) 0.0240(19) 0.0021(16) -0.0083(16) -0.0042(15)
C8 0.0190(16) 0.016(2) 0.0238(18) 0.0027(15) -0.0105(16) -0.0035(14)
C9 0.0223(17) 0.0111(19) 0.032(2) 0.0005(16) -0.0136(17) -0.0038(14)
C10 0.0200(17) 0.015(2) 0.0244(18) 0.0030(15) -0.0079(16) -0.0025(14)
C11 0.0213(17) 0.016(2) 0.033(2) -0.0003(17) -0.0100(17) -0.0028(15)
C12 0.0237(17) 0.015(2) 0.0231(18) 0.0066(15) -0.0101(16) -0.0068(15)
C13 0.0224(17) 0.013(2) 0.0243(18) 0.0010(15) -0.0090(16) -0.0039(14)
C14 0.0212(17) 0.020(2) 0.0174(17) 0.0028(15) -0.0054(15) -0.0068(15)
C15 0.0185(17) 0.017(2) 0.028(2) 0.0013(16) -0.0102(16) -0.0043(14)
C16 0.0210(17) 0.018(2) 0.0184(17) 0.0003(15) -0.0055(15) -0.0025(14)
C17 0.0208(17) 0.0102(19) 0.028(2) 0.0007(15) -0.0080(16) -0.0021(14)
C18 0.0225(18) 0.014(2) 0.0247(19) 0.0025(15) -0.0118(16) -0.0037(14)
C19 0.0189(17) 0.017(2) 0.0273(19) 0.0010(16) -0.0096(16) -0.0036(14)
C20 0.0213(17) 0.018(2) 0.0258(19) 0.0012(16) -0.0116(16) -0.0044(15)
C21 0.0163(16) 0.019(2) 0.027(2) -0.0010(16) -0.0097(16) -0.0028(14)
C22 0.0243(18) 0.017(2) 0.031(2) 0.0006(17) -0.0134(17) -0.0037(15)
C23 0.0221(17) 0.019(2) 0.0159(16) 0.0051(15) -0.0043(15) -0.0025(15)
C24 0.0233(18) 0.021(2) 0.0216(18) 0.0029(16) -0.0009(16) -0.0047(15)
C25 0.030(2) 0.016(2) 0.032(2) 0.0032(17) -0.0062(18) -0.0062(16)
C26 0.027(2) 0.023(2) 0.028(2) -0.0018(17) -0.0026(18) 0.0028(17)
C27 0.0198(18) 0.030(3) 0.036(2) 0.0006(19) -0.0057(18) -0.0038(17)
C28 0.0259(18) 0.018(2) 0.0265(19) -0.0016(16) -0.0085(17) -0.0044(15)
C29 0.0186(16) 0.015(2) 0.0214(17) 0.0028(15) -0.0030(15) -0.0008(14)
C30 0.0222(17) 0.020(2) 0.0194(17) 0.0019(15) -0.0021(15) -0.0039(15)
C31 0.032(2) 0.019(2) 0.0251(19) 0.0007(16) -0.0039(18) -0.0046(17)
C32 0.0233(18) 0.015(2) 0.040(2) 0.0021(18) -0.0092(18) 0.0003(15)
C33 0.0244(18) 0.023(2) 0.033(2) 0.0059(18) -0.0125(18) -0.0046(16)
C34 0.0211(17) 0.020(2) 0.0172(16) 0.0009(15) -0.0025(15) -0.0080(15)
C35 0.0228(17) 0.018(2) 0.0166(16) 0.0035(15) 0.0016(15) -0.0052(15)
C36 0.039(2) 0.020(2) 0.026(2) 0.0017(17) -0.0086(19) -0.0061(18)
C37 0.055(3) 0.015(2) 0.034(2) -0.0027(18) -0.004(2) -0.008(2)
C38 0.040(2) 0.019(2) 0.045(3) 0.003(2) 0.011(2) 0.0029(19)
C39 0.0247(19) 0.022(2) 0.044(3) 0.011(2) -0.004(2) -0.0010(17)
C40 0.0252(18) 0.017(2) 0.032(2) 0.0062(17) -0.0063(18) -0.0032(16)
C41 0.0252(18) 0.016(2) 0.0191(17) 0.0021(15) -0.0070(16) -0.0029(15)
C42 0.0230(18) 0.023(2) 0.0268(19) 0.0035(17) -0.0087(17) -0.0060(16)
C43 0.038(2) 0.017(2) 0.030(2) 0.0020(17) -0.0077(19) -0.0030(17)
C44 0.030(2) 0.023(2) 0.027(2) 0.0013(17) -0.0045(18) 0.0047(17)
C45 0.0211(18) 0.029(3) 0.027(2) 0.0074(18) -0.0076(17) -0.0003(16)
C46 0.0259(19) 0.020(2) 0.0232(18) 0.0035(16) -0.0092(16) -0.0050(16)

loop_
_atom_type_symbol
_atom_type_description
_atom_type_scat_dispersion_real
_atom_type_scat_dispersion_imag
_atom_type_scat_source
C C 0.0033 0.0016 'International Tables Vol C Tables 4.2.6.8 and 6.1.1.4'
H H 0.0000 0.0000 'International Tables Vol C Tables 4.2.6.8 and 6.1.1.4'
Cl Cl 0.1484 0.1585 'International Tables Vol C Tables 4.2.6.8 and 6.1.1.4'

loop_
_geom_angle_atom_site_label_1
_geom_angle_atom_site_label_2
_geom_angle_atom_site_label_3
_geom_angle
C2 C1 C22 121.0(4)
C2 C1 Cl2 119.1(3)
C22 C1 Cl2 119.8(3)
C1 C2 C3 121.4(4)
C1 C2 H2 119.3
C3 C2 H2 119.3
C4 C3 C2 120.9(4)
C4 C3 C20 122.3(3)
C2 C3 C20 116.9(3)
C3 C4 C5 119.1(4)
C3 C4 C23 122.9(3)
C5 C4 C23 118.0(3)
C6 C5 C4 121.0(4)
C6 C5 C18 120.9(3)
C4 C5 C18 118.1(3)
C5 C6 C7 123.5(4)
C5 C6 H6 118.2
C7 C6 H6 118.2
C8 C7 C6 122.4(4)
C8 C7 C16 121.7(3)
C6 C7 C16 115.9(3)
C7 C8 C9 119.6(4)
C7 C8 C29 121.3(3)
C9 C8 C29 119.0(3)
C10 C9 C8 122.4(4)
C10 C9 C14 119.2(3)
C8 C9 C14 118.3(4)
C11 C10 C9 122.0(4)
C11 C10 H10 119.0
C9 C10 H10 119.0
C10 C11 C12 119.9(4)
C10 C11 Cl3 120.8(3)
C12 C11 Cl3 119.3(3)
C13 C12 C11 120.7(4)
C13 C12 Cl1 120.0(3)
C11 C12 Cl1 119.3(3)
C12 C13 C14 121.0(4)
C12 C13 H13 119.5
C14 C13 H13 119.5
C15 C14 C13 120.0(4)
C15 C14 C9 122.5(4)
C13 C14 C9 117.2(3)
C14 C15 C16 119.3(4)
C14 C15 C35 121.7(3)
C16 C15 C35 119.0(3)
C17 C16 C15 120.9(4)
C17 C16 C7 120.7(3)
C15 C16 C7 118.3(3)
C16 C17 C18 123.2(4)
C16 C17 H17 118.4
C18 C17 H17 118.4
C19 C18 C17 121.9(4)
C19 C18 C5 122.3(3)
C17 C18 C5 115.8(3)
C18 C19 C20 119.5(4)
C18 C19 C41 121.0(3)
C20 C19 C41 119.5(4)
C19 C20 C21 122.7(4)
C19 C20 C3 118.7(3)
C21 C20 C3 118.6(3)
C22 C21 C20 121.6(4)
C22 C21 H21 119.2
C20 C21 H21 119.2
C21 C22 C1 119.8(4)
C21 C22 Cl4 120.8(3)
C1 C22 Cl4 119.4(3)
C24 C23 C28 118.3(4)
C24 C23 C4 122.1(3)
C28 C23 C4 119.6(4)
C23 C24 C25 120.7(4)
C23 C24 H24 119.7
C25 C24 H24 119.7
C26 C25 C24 120.1(4)
C26 C25 H25 120.0
C24 C25 H25 120.0
C27 C26 C25 120.1(4)
C27 C26 H26 120.0
C25 C26 H26 120.0
C26 C27 C28 120.0(4)
C26 C27 H27 120.0
C28 C27 H27 120.0
C27 C28 C23 120.8(4)
C27 C28 H28 119.6
C23 C28 H28 119.6
C30 C29 C34 119.0(4)
C30 C29 C8 121.8(3)
C34 C29 C8 119.2(4)
C29 C30 C31 120.8(4)
C29 C30 H30 119.6
C31 C30 H30 119.6
C32 C31 C30 119.9(4)
C32 C31 H31 120.1
C30 C31 H31 120.1
C33 C32 C31 120.0(4)
C33 C32 H32 120.0
C31 C32 H32 120.0
C32 C33 C34 120.7(4)
C32 C33 H33 119.6
C34 C33 H33 119.6
C33 C34 C29 119.5(4)
C33 C34 H34 120.2
C29 C34 H34 120.2
C36 C35 C40 119.0(4)
C36 C35 C15 118.6(4)
C40 C35 C15 122.4(4)
C37 C36 C35 120.9(4)
C37 C36 H36 119.6
C35 C36 H36 119.6
C36 C37 C38 119.5(5)
C36 C37 H37 120.2
C38 C37 H37 120.2
C39 C38 C37 120.7(4)
C39 C38 H38 119.6
C37 C38 H38 119.6
C38 C39 C40 119.6(4)
C38 C39 H39 120.2
C40 C39 H39 120.2
C39 C40 C35 120.3(4)
C39 C40 H40 119.8
C35 C40 H40 119.8
C46 C41 C42 117.5(4)
C46 C41 C19 121.1(4)
C42 C41 C19 121.4(3)
C43 C42 C41 121.3(4)
C43 C42 H42 119.4
C41 C42 H42 119.4
C42 C43 C44 120.0(4)
C42 C43 H43 120.0
C44 C43 H43 120.0
C45 C44 C43 119.7(4)
C45 C44 H44 120.1
C43 C44 H44 120.1
C44 C45 C46 120.1(4)
C44 C45 H45 120.0
C46 C45 H45 120.0
C41 C46 C45 121.3(4)
C41 C46 H46 119.3
C45 C46 H46 119.3

loop_
_geom_bond_atom_site_label_1
_geom_bond_atom_site_label_2
_geom_bond_distance
Cl1 C12 1.741(4)
Cl2 C1 1.743(4)
Cl3 C11 1.733(4)
Cl4 C22 1.739(4)
C1 C2 1.338(6)
C1 C22 1.427(6)
C2 C3 1.444(5)
C2 H2 0.9500
C3 C4 1.381(5)
C3 C20 1.463(6)
C4 C5 1.440(5)
C4 C23 1.496(5)
C5 C6 1.377(5)
C5 C18 1.456(5)
C6 C7 1.417(5)
C6 H6 0.9500
C7 C8 1.391(5)
C7 C16 1.460(6)
C8 C9 1.423(5)
C8 C29 1.502(5)
C9 C10 1.392(6)
C9 C14 1.453(6)
C10 C11 1.363(5)
C10 H10 0.9500
C11 C12 1.428(6)
C12 C13 1.350(5)
C13 C14 1.448(5)
C13 H13 0.9500
C14 C15 1.381(5)
C15 C16 1.429(5)
C15 C35 1.487(6)
C16 C17 1.379(5)
C17 C18 1.427(5)
C17 H17 0.9500
C18 C19 1.393(6)
C19 C20 1.409(6)
C19 C41 1.505(6)
C20 C21 1.409(6)
C21 C22 1.361(6)
C21 H21 0.9500
C23 C24 1.393(6)
C23 C28 1.407(5)
C24 C25 1.401(6)
C24 H24 0.9500
C25 C26 1.388(6)
C25 H25 0.9500
C26 C27 1.382(7)
C26 H26 0.9500
C27 C28 1.395(6)
C27 H27 0.9500
C28 H28 0.9500
C29 C30 1.390(6)
C29 C34 1.411(5)
C30 C31 1.394(6)
C30 H30 0.9500
C31 C32 1.392(6)
C31 H31 0.9500
C32 C33 1.377(7)
C32 H32 0.9500
C33 C34 1.400(6)
C33 H33 0.9500
C34 H34 0.9500
C35 C36 1.390(6)
C35 C40 1.403(6)
C36 C37 1.387(7)
C36 H36 0.9500
C37 C38 1.397(7)
C37 H37 0.9500
C38 C39 1.378(8)
C38 H38 0.9500
C39 C40 1.401(6)
C39 H39 0.9500
C40 H40 0.9500
C41 C46 1.397(5)
C41 C42 1.402(6)
C42 C43 1.384(6)
C42 H42 0.9500
C43 C44 1.397(6)
C43 H43 0.9500
C44 C45 1.373(7)
C44 H44 0.9500
C45 C46 1.398(6)
C45 H45 0.9500
C46 H46 0.9500

loop_
_geom_hbond_atom_site_label_D
_geom_hbond_atom_site_label_H
_geom_hbond_atom_site_label_A
_geom_hbond_distance_DH
_geom_hbond_distance_HA
_geom_hbond_distance_DA
_geom_hbond_angle_DHA
_geom_hbond_site_symmetry_A
_geom_hbond_publ_flag
C10 H10 Cl4 0.95 2.90 3.681(4) 140.8 1_456 yes
C21 H21 Cl3 0.95 2.98 3.682(4) 131.3 1_654 yes

loop_
_geom_torsion_atom_site_label_1
_geom_torsion_atom_site_label_2
_geom_torsion_atom_site_label_3
_geom_torsion_atom_site_label_4
_geom_torsion
C22 C1 C2 C3 5.1(6)
Cl2 C1 C2 C3 -175.7(3)
C1 C2 C3 C4 -178.2(4)
C1 C2 C3 C20 2.2(6)
C2 C3 C4 C5 -174.5(3)
C20 C3 C4 C5 5.1(6)
C2 C3 C4 C23 8.9(6)
C20 C3 C4 C23 -171.5(4)
C3 C4 C5 C6 175.2(4)
C23 C4 C5 C6 -8.0(6)
C3 C4 C5 C18 -2.1(5)
C23 C4 C5 C18 174.7(3)
C4 C5 C6 C7 -178.0(4)
C18 C5 C6 C7 -0.8(6)
C5 C6 C7 C8 179.2(4)
C5 C6 C7 C16 0.9(6)
C6 C7 C8 C9 -175.3(4)
C16 C7 C8 C9 2.8(6)
C6 C7 C8 C29 9.0(6)
C16 C7 C8 C29 -172.9(4)
C7 C8 C9 C10 -179.1(4)
C29 C8 C9 C10 -3.3(6)
C7 C8 C9 C14 -3.2(5)
C29 C8 C9 C14 172.5(3)
C8 C9 C10 C11 177.0(4)
C14 C9 C10 C11 1.2(6)
C9 C10 C11 C12 -1.8(6)
C9 C10 C11 Cl3 179.3(3)
C10 C11 C12 C13 0.3(6)
Cl3 C11 C12 C13 179.2(3)
C10 C11 C12 Cl1 -177.3(3)
Cl3 C11 C12 Cl1 1.6(5)
C11 C12 C13 C14 1.8(6)
Cl1 C12 C13 C14 179.4(3)
C12 C13 C14 C15 -177.2(4)
C12 C13 C14 C9 -2.3(6)
C10 C9 C14 C15 175.6(4)
C8 C9 C14 C15 -0.4(6)
C10 C9 C14 C13 0.8(5)
C8 C9 C14 C13 -175.2(3)
C13 C14 C15 C16 179.1(3)
C9 C14 C15 C16 4.4(6)
C13 C14 C15 C35 2.4(6)
C9 C14 C15 C35 -172.2(4)
C14 C15 C16 C17 175.5(4)
C35 C15 C16 C17 -7.8(6)
C14 C15 C16 C7 -4.8(6)
C35 C15 C16 C7 171.9(4)
C8 C7 C16 C17 -179.0(4)
C6 C7 C16 C17 -0.8(6)
C8 C7 C16 C15 1.2(6)
C6 C7 C16 C15 179.5(3)
C15 C16 C17 C18 -179.7(4)
C7 C16 C17 C18 0.5(6)
C16 C17 C18 C19 178.4(4)
C16 C17 C18 C5 -0.4(6)
C6 C5 C18 C19 -178.3(4)
C4 C5 C18 C19 -1.0(6)
C6 C5 C18 C17 0.5(6)
C4 C5 C18 C17 177.7(3)
C17 C18 C19 C20 -177.6(4)
C5 C18 C19 C20 1.1(6)
C17 C18 C19 C41 0.2(6)
C5 C18 C19 C41 178.9(4)
C18 C19 C20 C21 -175.8(4)
C41 C19 C20 C21 6.4(6)
C18 C19 C20 C3 1.8(6)
C41 C19 C20 C3 -176.0(3)
C4 C3 C20 C19 -5.0(6)
C2 C3 C20 C19 174.6(3)
C4 C3 C20 C21 172.7(4)
C2 C3 C20 C21 -7.8(5)
C19 C20 C21 C22 -176.1(4)
C3 C20 C21 C22 6.3(6)
C20 C21 C22 C1 0.9(6)
C20 C21 C22 Cl4 -177.5(3)
C2 C1 C22 C21 -6.8(6)
Cl2 C1 C22 C21 173.9(3)
C2 C1 C22 Cl4 171.6(3)
Cl2 C1 C22 Cl4 -7.6(5)
C3 C4 C23 C24 -70.1(5)
C5 C4 C23 C24 113.3(4)
C3 C4 C23 C28 111.3(4)
C5 C4 C23 C28 -65.4(5)
C28 C23 C24 C25 1.0(6)
C4 C23 C24 C25 -177.7(4)
C23 C24 C25 C26 -0.4(6)
C24 C25 C26 C27 -0.6(6)
C25 C26 C27 C28 1.0(7)
C26 C27 C28 C23 -0.5(6)
C24 C23 C28 C27 -0.5(6)
C4 C23 C28 C27 178.2(4)
C7 C8 C29 C30 -120.2(4)
C9 C8 C29 C30 64.1(5)
C7 C8 C29 C34 58.6(5)
C9 C8 C29 C34 -117.1(4)
C34 C29 C30 C31 2.4(5)
C8 C29 C30 C31 -178.8(3)
C29 C30 C31 C32 -1.0(6)
C30 C31 C32 C33 0.2(6)
C31 C32 C33 C34 -0.8(6)
C32 C33 C34 C29 2.2(6)
C30 C29 C34 C33 -3.0(5)
C8 C29 C34 C33 178.2(3)
C14 C15 C35 C36 108.8(4)
C16 C15 C35 C36 -67.9(5)
C14 C15 C35 C40 -72.4(5)
C16 C15 C35 C40 111.0(4)
C40 C35 C36 C37 0.2(6)
C15 C35 C36 C37 179.1(4)
C35 C36 C37 C38 0.0(7)
C36 C37 C38 C39 -0.6(7)
C37 C38 C39 C40 0.9(7)
C38 C39 C40 C35 -0.6(6)
C36 C35 C40 C39 0.0(6)
C15 C35 C40 C39 -178.8(4)
C18 C19 C41 C46 -117.2(4)
C20 C19 C41 C46 60.6(5)
C18 C19 C41 C42 60.2(5)
C20 C19 C41 C42 -121.9(4)
C46 C41 C42 C43 -1.8(6)
C19 C41 C42 C43 -179.4(4)
C41 C42 C43 C44 0.5(6)
C42 C43 C44 C45 1.2(7)
C43 C44 C45 C46 -1.5(6)
C42 C41 C46 C45 1.5(6)
C19 C41 C46 C45 179.1(4)
C44 C45 C46 C41 0.1(6)
